data_4100909
loop_
_publ_author_name
' Kimihisa Yamamoto '

_publ_section_title
;
Supplementary Information of X-ray Crystal Analysis of HAM4
;
_journal_name_full 'Journal of the American Chemical Society'
_journal_year 2005
_chemical_formula_moiety 'C30 H28 N2 O4'
_chemical_formula_sum 'C30 H28 N2 O4'
_chemical_formula_weight 480.54
_space_group_IT_number 2
_space_group_name_Hall '-P 1'
_space_group_name_H-M_alt 'P -1'
_symmetry_cell_setting triclinic
_symmetry_space_group_name_Hall '-P 1'
_symmetry_space_group_name_H-M 'P -1'
_cell_angle_alpha 85.718(4)
_cell_angle_beta 73.325(4)
_cell_angle_gamma 83.745(4)
_cell_formula_units_Z 2
_cell_length_a 9.2775(7)
_cell_length_b 10.3554(8)
_cell_length_c 13.6763(8)
_cell_measurement_temperature 150(1)
_cell_volume 1249.87(15)
_diffrn_ambient_temperature 150(1)
_exptl_crystal_density_diffrn 1.277
_cod_depositor_comments
;
The following automatic conversions were performed:
'_symmetry_cell_setting' value 'Triclinic' changed to 'triclinic'
according to '/home/saulius/struct/CIF-dictionaries/cif_core.dic'
dictionary named 'cif_core.dic' version 2.4.1 from 2010-06-29.

Automatic conversion script
Id: cif_fix_enum 1527 2010-12-29 10:47:43Z saulius 
;
_cod_database_code 4100909

loop_
_symmetry_equiv_pos_as_xyz
'x, y, z'
'-x, -y, -z'

loop_
_atom_site_label
_atom_site_type_symbol
_atom_site_fract_x
_atom_site_fract_y
_atom_site_fract_z
_atom_site_U_iso_or_equiv
_atom_site_adp_type
_atom_site_occupancy
_atom_site_symmetry_multiplicity
_atom_site_calc_flag
_atom_site_refinement_flags
_atom_site_disorder_assembly
_atom_site_disorder_group
O1 O 0.8495(2) 0.4638(2) -0.02367(15) 0.0462(6) Uani 1 1 d . . .
H1O H 0.820(4) 0.512(3) 0.040(3) 0.070(11) Uiso 1 1 d . . .
O2 O 0.7362(2) 0.2108(2) 0.39843(15) 0.0459(6) Uani 1 1 d . . .
H2O H 0.742(4) 0.301(4) 0.379(3) 0.074(12) Uiso 1 1 d . . .
O3 O 0.4879(2) 0.83698(18) 0.32307(13) 0.0390(5) Uani 1 1 d . . .
O4 O 1.0620(2) 0.61953(18) 0.35441(13) 0.0341(5) Uani 1 1 d . . .
N1 N 0.7059(2) 0.5402(2) 0.15839(16) 0.0294(5) Uani 1 1 d . . .
N2 N 0.8236(2) 0.4319(2) 0.31146(15) 0.0281(5) Uani 1 1 d . . .
C1 C 0.6890(3) 0.6213(2) 0.2449(2) 0.0305(6) Uani 1 1 d . . .
H1A H 0.5874 0.6156 0.2952 0.037 Uiso 1 1 calc R . .
C2 C 0.5997(3) 0.4707(2) 0.15919(19) 0.0285(6) Uani 1 1 d . . .
H2A H 0.5137 0.4700 0.2172 0.034 Uiso 1 1 calc R . .
C3 C 0.6077(3) 0.3927(2) 0.07331(18) 0.0273(6) Uani 1 1 d . . .
C4 C 0.4895(3) 0.3187(3) 0.0762(2) 0.0338(7) Uani 1 1 d . . .
H4A H 0.4061 0.3170 0.1358 0.041 Uiso 1 1 calc R . .
C5 C 0.4911(3) 0.2477(3) -0.0059(2) 0.0367(7) Uani 1 1 d . . .
H5A H 0.4102 0.1970 -0.0026 0.044 Uiso 1 1 calc R . .
C6 C 0.6125(3) 0.2515(3) -0.0930(2) 0.0371(7) Uani 1 1 d . . .
H6A H 0.6138 0.2041 -0.1501 0.044 Uiso 1 1 calc R . .
C7 C 0.7304(3) 0.3227(3) -0.0977(2) 0.0377(7) Uani 1 1 d . . .
H7A H 0.8130 0.3234 -0.1578 0.045 Uiso 1 1 calc R . .
C8 C 0.7304(3) 0.3940(3) -0.01540(19) 0.0309(6) Uani 1 1 d . . .
C9 C 0.7082(3) 0.7628(3) 0.2008(2) 0.0340(7) Uani 1 1 d . . .
C10 C 0.8307(3) 0.7817(3) 0.11665(18) 0.0321(7) Uani 1 1 d . . .
H10A H 0.9022 0.7108 0.0908 0.039 Uiso 1 1 calc R . .
C11 C 0.8484(4) 0.9067(3) 0.0698(2) 0.0475(8) Uani 1 1 d . . .
H11A H 0.9306 0.9205 0.0111 0.057 Uiso 1 1 calc R . .
C12 C 0.7439(4) 1.0104(3) 0.1101(2) 0.0501(9) Uani 1 1 d . . .
H12A H 0.7558 1.0952 0.0790 0.060 Uiso 1 1 calc R . .
C13 C 0.6237(4) 0.9905(3) 0.1947(2) 0.0436(8) Uani 1 1 d . . .
H13A H 0.5534 1.0616 0.2220 0.052 Uiso 1 1 calc R . .
C14 C 0.6051(3) 0.8654(3) 0.2404(2) 0.0383(7) Uani 1 1 d . . .
C15 C 0.3961(4) 0.9457(3) 0.3758(2) 0.0583(10) Uani 1 1 d . . .
H15A H 0.3223 0.9139 0.4371 0.087 Uiso 1 1 calc R . .
H15B H 0.3430 0.9953 0.3306 0.087 Uiso 1 1 calc R . .
H15C H 0.4607 1.0019 0.3954 0.087 Uiso 1 1 calc R . .
C16 C 0.8153(3) 0.5741(2) 0.29567(18) 0.0267(6) Uani 1 1 d . . .
H16A H 0.9137 0.5975 0.2480 0.032 Uiso 1 1 calc R . .
C17 C 0.9380(3) 0.3679(3) 0.25250(19) 0.0297(6) Uani 1 1 d . . .
H17A H 1.0099 0.4145 0.2027 0.036 Uiso 1 1 calc R . .
C18 C 0.9615(3) 0.2266(3) 0.25923(19) 0.0313(6) Uani 1 1 d . . .
C19 C 1.0876(3) 0.1617(3) 0.1930(2) 0.0400(7) Uani 1 1 d . . .
H19A H 1.1564 0.2106 0.1428 0.048 Uiso 1 1 calc R . .
C20 C 1.1139(4) 0.0287(3) 0.1989(2) 0.0496(8) Uani 1 1 d . . .
H20A H 1.1999 -0.0142 0.1533 0.059 Uiso 1 1 calc R . .
C21 C 1.0129(4) -0.0422(3) 0.2727(2) 0.0477(8) Uani 1 1 d . . .
H21A H 1.0309 -0.1342 0.2773 0.057 Uiso 1 1 calc R . .
C22 C 0.8882(4) 0.0178(3) 0.3388(2) 0.0462(8) Uani 1 1 d . . .
H22A H 0.8208 -0.0325 0.3888 0.055 Uiso 1 1 calc R . .
C23 C 0.8598(3) 0.1532(3) 0.3326(2) 0.0343(7) Uani 1 1 d . . .
C24 C 0.7970(3) 0.6324(2) 0.39799(19) 0.0282(6) Uani 1 1 d . . .
C25 C 0.6579(3) 0.6615(3) 0.4680(2) 0.0376(7) Uani 1 1 d . . .
H25A H 0.5682 0.6491 0.4509 0.045 Uiso 1 1 calc R . .
C26 C 0.6470(4) 0.7086(3) 0.5626(2) 0.0439(8) Uani 1 1 d . . .
H26A H 0.5507 0.7286 0.6094 0.053 Uiso 1 1 calc R . .
C27 C 0.7762(3) 0.7260(3) 0.5883(2) 0.0428(8) Uani 1 1 d . . .
H27A H 0.7688 0.7580 0.6531 0.051 Uiso 1 1 calc R . .
C28 C 0.9170(3) 0.6975(3) 0.5206(2) 0.0372(7) Uani 1 1 d . . .
H28A H 1.0060 0.7095 0.5387 0.045 Uiso 1 1 calc R . .
C29 C 0.9270(3) 0.6509(3) 0.42568(19) 0.0305(6) Uani 1 1 d . . .
C30 C 1.1970(3) 0.6350(3) 0.3809(2) 0.0449(8) Uani 1 1 d . . .
H30A H 1.2851 0.6093 0.3242 0.067 Uiso 1 1 calc R . .
H30B H 1.1999 0.5800 0.4420 0.067 Uiso 1 1 calc R . .
H30C H 1.1987 0.7262 0.3949 0.067 Uiso 1 1 calc R . .

loop_
_atom_site_aniso_label
_atom_site_aniso_U_11
_atom_site_aniso_U_22
_atom_site_aniso_U_33
_atom_site_aniso_U_23
_atom_site_aniso_U_13
_atom_site_aniso_U_12
O1 0.0387(12) 0.0613(15) 0.0383(11) -0.0081(10) -0.0024(10) -0.0221(11)
O2 0.0439(13) 0.0361(13) 0.0484(12) 0.0029(10) 0.0007(10) -0.0035(10)
O3 0.0418(12) 0.0321(11) 0.0374(10) -0.0036(9) -0.0025(9) -0.0009(9)
O4 0.0271(10) 0.0454(12) 0.0315(10) -0.0026(9) -0.0103(8) -0.0049(9)
N1 0.0336(13) 0.0256(12) 0.0316(11) -0.0008(9) -0.0128(10) -0.0042(10)
N2 0.0300(12) 0.0277(12) 0.0285(11) -0.0038(9) -0.0112(10) -0.0013(10)
C1 0.0339(15) 0.0275(14) 0.0338(13) -0.0058(11) -0.0149(12) -0.0002(12)
C2 0.0299(14) 0.0257(14) 0.0294(13) 0.0000(11) -0.0084(11) -0.0014(11)
C3 0.0304(14) 0.0257(14) 0.0278(13) -0.0028(11) -0.0115(11) -0.0016(11)
C4 0.0350(16) 0.0347(16) 0.0335(14) -0.0027(12) -0.0110(12) -0.0065(13)
C5 0.0374(16) 0.0350(16) 0.0433(16) -0.0044(13) -0.0181(14) -0.0078(13)
C6 0.0369(16) 0.0383(16) 0.0390(15) -0.0138(13) -0.0157(13) 0.0053(13)
C7 0.0359(16) 0.0450(18) 0.0328(14) -0.0068(13) -0.0105(13) -0.0006(14)
C8 0.0301(15) 0.0333(15) 0.0311(14) 0.0010(12) -0.0108(12) -0.0062(12)
C9 0.0362(16) 0.0376(16) 0.0341(14) -0.0055(12) -0.0188(13) -0.0020(13)
C10 0.0330(15) 0.0365(16) 0.0277(13) 0.0012(12) -0.0075(12) -0.0118(13)
C11 0.0484(19) 0.052(2) 0.0436(17) 0.0043(15) -0.0120(15) -0.0158(17)
C12 0.059(2) 0.0417(19) 0.0530(19) 0.0087(15) -0.0215(17) -0.0119(17)
C13 0.058(2) 0.0306(16) 0.0501(18) 0.0111(13) -0.0266(16) -0.0138(14)
C14 0.0378(16) 0.0424(18) 0.0369(15) -0.0003(13) -0.0129(14) -0.0087(14)
C15 0.069(2) 0.0421(19) 0.053(2) -0.0112(16) -0.0020(18) 0.0059(17)
C16 0.0294(14) 0.0235(14) 0.0290(13) -0.0034(11) -0.0109(11) -0.0020(11)
C17 0.0336(15) 0.0292(15) 0.0278(13) -0.0033(11) -0.0103(12) -0.0035(12)
C18 0.0326(15) 0.0315(15) 0.0317(13) -0.0056(11) -0.0125(12) 0.0009(12)
C19 0.0423(18) 0.0385(17) 0.0357(15) -0.0060(13) -0.0068(13) 0.0025(14)
C20 0.057(2) 0.0418(18) 0.0468(18) -0.0095(15) -0.0136(16) 0.0135(16)
C21 0.072(2) 0.0290(16) 0.0473(17) -0.0035(14) -0.0297(17) 0.0080(16)
C22 0.063(2) 0.0344(17) 0.0426(17) 0.0012(14) -0.0178(16) -0.0064(15)
C23 0.0381(16) 0.0333(16) 0.0322(14) -0.0018(12) -0.0119(13) -0.0010(13)
C24 0.0309(15) 0.0236(13) 0.0311(13) -0.0033(11) -0.0107(12) 0.0007(11)
C25 0.0342(16) 0.0409(17) 0.0386(15) -0.0092(13) -0.0126(13) 0.0045(13)
C26 0.0414(18) 0.052(2) 0.0352(15) -0.0158(14) -0.0078(14) 0.0096(15)
C27 0.0502(19) 0.0436(18) 0.0360(15) -0.0132(13) -0.0156(14) 0.0061(15)
C28 0.0418(17) 0.0358(16) 0.0386(15) -0.0054(13) -0.0186(13) -0.0011(13)
C29 0.0333(15) 0.0274(14) 0.0315(14) -0.0015(11) -0.0107(12) -0.0017(12)
C30 0.0314(16) 0.060(2) 0.0437(16) 0.0016(15) -0.0120(14) -0.0065(15)

loop_
_geom_bond_atom_site_label_1
_geom_bond_atom_site_label_2
_geom_bond_distance
_geom_bond_site_symmetry_2
_geom_bond_publ_flag
O1 C8 1.358(3) . ?
O2 C23 1.349(3) . ?
O3 C14 1.365(3) . ?
O3 C15 1.439(3) . ?
O4 C29 1.372(3) . ?
O4 C30 1.428(3) . ?
N1 C2 1.279(3) . ?
N1 C1 1.464(3) . ?
N2 C17 1.285(3) . ?
N2 C16 1.468(3) . ?
C1 C16 1.544(4) . ?
C1 C9 1.551(4) . ?
C2 C3 1.455(4) . ?
C3 C4 1.395(4) . ?
C3 C8 1.406(3) . ?
C4 C5 1.383(4) . ?
C5 C6 1.386(4) . ?
C6 C7 1.367(4) . ?
C7 C8 1.392(4) . ?
C9 C14 1.380(4) . ?
C9 C10 1.385(4) . ?
C10 C11 1.405(4) . ?
C11 C12 1.397(4) . ?
C12 C13 1.378(4) . ?
C13 C14 1.402(4) . ?
C16 C24 1.523(4) . ?
C17 C18 1.455(4) . ?
C18 C19 1.397(4) . ?
C18 C23 1.405(4) . ?
C19 C20 1.373(4) . ?
C20 C21 1.390(4) . ?
C21 C22 1.366(4) . ?
C22 C23 1.399(4) . ?
C24 C25 1.387(4) . ?
C24 C29 1.399(4) . ?
C25 C26 1.390(4) . ?
C26 C27 1.375(4) . ?
C27 C28 1.383(4) . ?
C28 C29 1.393(4) . ?
